data_1520636
loop_
_publ_author_name
'Majumdar, Nilanjana'
'Saito, Akira'
'Yin, Liang'
'Kumagai, Naoya'
'Shibasaki, Masakatsu'

_publ_section_title
;
 Direct Catalytic Asymmetric Conjugate Addition of Saturated and
 Unsaturated Thioamides.
;
_journal_issue 13
_journal_name_full 'Organic letters'
_journal_page_first 3362
_journal_page_last 3365
_journal_paper_doi 10.1021/acs.orglett.5b01644
_journal_volume 17
_journal_year 2015
_chemical_absolute_configuration 'CHOOSE rm ad rmad syn or unk'
_chemical_formula_moiety 'C29 H32 N2 S2'
_chemical_formula_sum 'C29 H32 N2 S2'
_chemical_formula_weight 472.71
_space_group_crystal_system monoclinic
_space_group_IT_number 4
_space_group_name_Hall 'P 2yb'
_space_group_name_H-M_alt 'P 1 21 1'
_symmetry_space_group_name_Hall 'P 2yb'
_symmetry_space_group_name_H-M 'P 1 21 1'
_atom_sites_solution_hydrogens geom
_atom_sites_solution_primary direct
_atom_sites_solution_secondary difmap
_cell_angle_alpha 90.0000
_cell_angle_beta 108.291(8)
_cell_angle_gamma 90.0000
_cell_formula_units_Z 2
_cell_length_a 10.39896(19)
_cell_length_b 9.11807(17)
_cell_length_c 13.7409(3)
_cell_measurement_reflns_used 12755
_cell_measurement_temperature 93
_cell_measurement_theta_max 68.24
_cell_measurement_theta_min 3.39
_cell_volume 1237.06(7)
_computing_cell_refinement 'RAPID AUTO'
_computing_data_collection 'RAPID AUTO (Rigaku, ????)'
_computing_data_reduction 'RAPID AUTO'
_computing_molecular_graphics 'CrystalStructure 4.1'
_computing_publication_material 'CrystalStructure 4.1 (Rigaku, 2014)'
_computing_structure_refinement 'SHELXL2013 (Sheldrick, 2008)'
_computing_structure_solution 'SIR2011 (Burla, et al., 2012)'
_diffrn_ambient_temperature 93
_diffrn_detector_area_resol_mean 10.000
_diffrn_measured_fraction_theta_full 1.000
_diffrn_measured_fraction_theta_max 0.999
_diffrn_measurement_device_type 'Rigaku R-AXIS RAPID'
_diffrn_measurement_method \w
_diffrn_radiation_type 'Cu K\a'
_diffrn_radiation_wavelength 1.54187
_diffrn_reflns_av_R_equivalents 0.0318
_diffrn_reflns_laue_measured_fraction_full 1.000
_diffrn_reflns_laue_measured_fraction_max 0.999
_diffrn_reflns_limit_h_max 12
_diffrn_reflns_limit_h_min -12
_diffrn_reflns_limit_k_max 10
_diffrn_reflns_limit_k_min -10
_diffrn_reflns_limit_l_max 16
_diffrn_reflns_limit_l_min -16
_diffrn_reflns_number 14276
_diffrn_reflns_point_group_measured_fraction_full 0.941
_diffrn_reflns_point_group_measured_fraction_max 0.939
_diffrn_reflns_theta_full 67.687
_diffrn_reflns_theta_max 68.241
_diffrn_reflns_theta_min 3.388
_diffrn_standards_number 0
_exptl_absorpt_coefficient_mu 2.087
_exptl_absorpt_correction_T_max 0.812
_exptl_absorpt_correction_T_min 0.688
_exptl_absorpt_correction_type multi-scan
_exptl_absorpt_process_details 'ABSCOR (Rigaku, 1995)'
_exptl_crystal_colour colorless
_exptl_crystal_density_diffrn 1.269
_exptl_crystal_density_method 'not measured'
_exptl_crystal_description needle
_exptl_crystal_F_000 504.00
_exptl_crystal_size_max 0.200
_exptl_crystal_size_mid 0.200
_exptl_crystal_size_min 0.100
_refine_diff_density_max 0.31
_refine_diff_density_min -0.22
_refine_ls_abs_structure_details
;
 Flack x determined using 1710 quotients [(I+)-(I-)]/[(I+)+(I-)]
 (Parsons and Flack (2004), Acta Cryst. A60, s61).
;
_refine_ls_abs_structure_Flack -0.004(6)
_refine_ls_extinction_method none
_refine_ls_goodness_of_fit_ref 1.110
_refine_ls_hydrogen_treatment constr
_refine_ls_number_parameters 298
_refine_ls_number_reflns 4261
_refine_ls_number_restraints 1
_refine_ls_R_factor_all 0.0334
_refine_ls_R_factor_gt 0.0313
_refine_ls_shift/su_max 0.000
_refine_ls_structure_factor_coef Fsqd
_refine_ls_weighting_details 'w = 1/[\s^2^(Fo^2^)+(0.0434P)^2^+0.5239P] where P=(Fo^2^+2Fc^2^)/3'
_refine_ls_weighting_scheme calc
_refine_ls_wR_factor_gt 0.0839
_refine_ls_wR_factor_ref 0.0911
_reflns_number_gt 4103
_reflns_number_total 4261
_reflns_threshold_expression F^2^>2.0\s(F^2^)
_cod_data_source_file ol5b01644_si_002.cif
_cod_data_source_block 150122Nila1
_cod_depositor_comments 'Adding full bibliography for 1520635--1520636.cif.'
_cod_database_code 1520636
_shelxl_res_file
;
TITL 150122Nila1
CELL  1.54187 10.39896 9.11807 13.74092 90.00000 108.29130 90.00000
ZERR  2 0.00019 0.00017 0.00025 0.00000 0.00760 0.00000
LATT -1
SYMM    -X, .50+Y,    -Z
SFAC C H N S
UNIT 58 64 4 4
L.S. 10
FMAP 2
PLAN -21
WPDB -2
HTAB
BOND $H
CONF
LIST 4
TEMP -180.0
ACTA
SIZE 0.200 0.200 0.100
WGHT    0.043400    0.523900
FVAR       2.65507
S1    4    0.365621    0.470799    0.079534    11.00000    0.02709    0.02166 =
         0.01881    0.00248    0.00949    0.00270
S2    4   -0.012984    0.334640    0.279344    11.00000    0.02210    0.02215 =
         0.03542    0.00537    0.01255   -0.00344
N1    3   -0.125551    0.582351    0.193862    11.00000    0.01594    0.02209 =
         0.02153   -0.00302    0.00645   -0.00259
N30   3    0.420113    0.300053    0.245533    11.00000    0.01872    0.01444 =
         0.01896   -0.00210    0.00657   -0.00141
C2    1    0.563509    0.079640    0.241339    11.00000    0.01626    0.01654 =
         0.02126   -0.00566    0.00474    0.00066
C3    1    0.230763    0.553697    0.294580    11.00000    0.01614    0.01454 =
         0.01648    0.00121    0.00506   -0.00184
AFIX  13
H3    2    0.228239    0.463848    0.335673    11.00000   -1.20000
AFIX   0
C4    1    0.442752    0.175834    0.183111    11.00000    0.02233    0.01343 =
         0.01920    0.00094    0.00789    0.00092
AFIX  13
H4    2    0.467093    0.220463    0.124758    11.00000   -1.20000
AFIX   0
C5    1    0.690088    0.110881    0.230788    11.00000    0.02492    0.01620 =
         0.03189   -0.00471    0.01312   -0.00680
AFIX  43
H5    2    0.700049    0.192578    0.190849    11.00000   -1.20000
AFIX   0
C6    1    0.664037   -0.125830    0.349021    11.00000    0.02534    0.01868 =
         0.02239   -0.00331    0.00658   -0.00115
AFIX  43
H6    2    0.655194   -0.206033    0.390591    11.00000   -1.20000
AFIX   0
C7    1    0.207217    0.828142    0.319274    11.00000    0.01363    0.02067 =
         0.01711   -0.00204    0.00306    0.00006
AFIX  43
H7    2    0.224920    0.844806    0.256428    11.00000   -1.20000
AFIX   0
C8    1    0.551965   -0.040033    0.300281    11.00000    0.01719    0.02083 =
         0.02165   -0.00405    0.00635   -0.00401
AFIX  43
H8    2    0.466392   -0.063624    0.307415    11.00000   -1.20000
AFIX   0
C9    1    0.314706    0.084853    0.135009    11.00000    0.02205    0.01751 =
         0.01553    0.00238    0.00301   -0.00262
C10   1   -0.017304    0.497638    0.220101    11.00000    0.01959    0.01853 =
         0.01617   -0.00621    0.00409   -0.00601
C11   1    0.212218    0.685213    0.356992    11.00000    0.01126    0.02168 =
         0.01502   -0.00101    0.00190   -0.00092
C12   1    0.788898   -0.094723    0.337164    11.00000    0.01930    0.02134 =
         0.03146   -0.00982    0.00354    0.00088
AFIX  43
H12   2    0.865327   -0.154353    0.369398    11.00000   -1.20000
AFIX   0
C13   1    0.108877    0.545073    0.195333    11.00000    0.01653    0.02089 =
         0.01659   -0.00006    0.00493   -0.00209
AFIX  23
H13A  2    0.093441    0.642251    0.161507    11.00000   -1.20000
H13B  2    0.128601    0.473921    0.147475    11.00000   -1.20000
AFIX   0
C14   1    0.324864   -0.039465    0.078474    11.00000    0.02696    0.02215 =
         0.01974   -0.00084    0.00528    0.00102
AFIX  43
H14   2    0.410699   -0.067567    0.073799    11.00000   -1.20000
AFIX   0
C15   1   -0.135913    0.717198    0.134238    11.00000    0.02122    0.02404 =
         0.02374    0.00077    0.00702    0.00408
AFIX  33
H15A  2   -0.224854    0.762100    0.123810    11.00000   -1.20000
H15B  2   -0.064790    0.785693    0.171354    11.00000   -1.20000
H15C  2   -0.125038    0.694154    0.067599    11.00000   -1.20000
AFIX   0
C16   1    0.074588    0.040602    0.091543    11.00000    0.02108    0.02759 =
         0.02119    0.00945    0.00341   -0.00306
AFIX  43
H16   2   -0.011455    0.068082    0.096104    11.00000   -1.20000
AFIX   0
C17   1    0.486183    0.539390    0.375239    11.00000    0.01315    0.02421 =
         0.02383   -0.00510    0.00583   -0.00182
AFIX  23
H17A  2    0.573904    0.546127    0.361465    11.00000   -1.20000
H17B  2    0.481735    0.620732    0.421798    11.00000   -1.20000
AFIX   0
C18   1    0.477900    0.393080    0.426932    11.00000    0.01752    0.02402 =
         0.02109    0.00069    0.00324    0.00170
AFIX  23
H18A  2    0.569889    0.364495    0.470276    11.00000   -1.20000
H18B  2    0.421200    0.405480    0.472314    11.00000   -1.20000
AFIX   0
C19   1    0.176838    0.946236    0.371999    11.00000    0.01563    0.01752 =
         0.02451    0.00313    0.00189    0.00279
AFIX  43
H19   2    0.172518    1.042568    0.344818    11.00000   -1.20000
AFIX   0
C20   1    0.188293    0.664412    0.450309    11.00000    0.01870    0.02519 =
         0.01958    0.00504    0.00557    0.00247
AFIX  43
H20   2    0.191769    0.568235    0.477604    11.00000   -1.20000
AFIX   0
C21   1    0.385587    0.432072    0.203062    11.00000    0.01009    0.01498 =
         0.02070   -0.00138    0.00398   -0.00388
C22   1    0.085956   -0.081422    0.036117    11.00000    0.02599    0.03150 =
         0.01737    0.00725   -0.00270   -0.00808
AFIX  43
H22   2    0.007896   -0.137943    0.002505    11.00000   -1.20000
AFIX   0
C23   1    0.188727    0.124499    0.141223    11.00000    0.02498    0.01665 =
         0.01784    0.00512    0.00546    0.00148
AFIX  43
H23   2    0.180066    0.208805    0.179310    11.00000   -1.20000
AFIX   0
C24   1    0.369819    0.554693    0.274140    11.00000    0.01661    0.01479 =
         0.02008    0.00091    0.00722   -0.00133
AFIX  13
H24   2    0.379877    0.650837    0.242267    11.00000   -1.20000
AFIX   0
C25   1    0.418727    0.270159    0.350653    11.00000    0.03193    0.01933 =
         0.02290    0.00005    0.01132    0.00050
AFIX  23
H25A  2    0.470602    0.179167    0.375457    11.00000   -1.20000
H25B  2    0.324056    0.252504    0.348810    11.00000   -1.20000
AFIX   0
C26   1   -0.250954    0.536255    0.212835    11.00000    0.01956    0.02651 =
         0.03619   -0.00334    0.01260   -0.00052
AFIX  33
H26A  2   -0.320065    0.612472    0.188506    11.00000   -1.20000
H26B  2   -0.283290    0.444516    0.176158    11.00000   -1.20000
H26C  2   -0.233154    0.521031    0.286495    11.00000   -1.20000
AFIX   0
C27   1    0.800931    0.023644    0.278109    11.00000    0.01715    0.02499 =
         0.03995   -0.00595    0.01194   -0.00324
AFIX  43
H27   2    0.886227    0.045483    0.269847    11.00000   -1.20000
AFIX   0
C28   1    0.152607    0.922687    0.465399    11.00000    0.01743    0.02884 =
         0.02542   -0.00730    0.00417    0.00476
AFIX  43
H28   2    0.131618    1.002943    0.501841    11.00000   -1.20000
AFIX   0
C29   1    0.211648   -0.122224    0.029198    11.00000    0.03804    0.02204 =
         0.01630    0.00107    0.00210   -0.00072
AFIX  43
H29   2    0.219717   -0.206462   -0.009156    11.00000   -1.20000
AFIX   0
C31   1    0.159328    0.782836    0.504150    11.00000    0.02069    0.03605 =
         0.01931   -0.00161    0.00767    0.00389
AFIX  43
H31   2    0.144144    0.766822    0.567982    11.00000   -1.20000
AFIX   0
HKLF 4
 
REM  150122Nila1
REM R1 =  0.0313 for    4103 Fo > 4sig(Fo)  and  0.0334 for all    4261 data
REM    298 parameters refined using      1 restraints
 
END  
     
WGHT      0.0434      0.5248 

REM Instructions for potential hydrogen bonds
HTAB C4 S1
HTAB C13 S1

REM Highest difference peak  0.314,  deepest hole -0.221,  1-sigma level  0.050
Q1    1  -0.3188  0.4845  0.1373  11.00000  0.05    0.31
Q2    1   0.4964  0.1001  0.1960  11.00000  0.05    0.24
Q3    1  -0.2914  0.6217  0.2418  11.00000  0.05    0.22
Q4    1  -0.0939  0.3329  0.3012  11.00000  0.05    0.21
Q5    1  -0.0967  0.3687  0.2767  11.00000  0.05    0.21
Q6    1   0.2777  0.4649  0.1004  11.00000  0.05    0.21
Q7    1  -0.2588  0.4430  0.2565  11.00000  0.05    0.20
Q8    1   0.3728  0.1334  0.1584  11.00000  0.05    0.20
Q9    1   0.2930  0.5512  0.2860  11.00000  0.05    0.20
Q10   1   0.1722  0.5406  0.2579  11.00000  0.05    0.19
Q11   1   0.6170  0.1190  0.2479  11.00000  0.05    0.19
Q12   1   0.4319  0.5379  0.0766  11.00000  0.05    0.19
Q13   1   0.4742  0.4755  0.4092  11.00000  0.05    0.19
Q14   1  -0.0965  0.3008  0.2169  11.00000  0.05    0.18
Q15   1   0.4310  0.4458  0.1571  11.00000  0.05    0.18
Q16   1  -0.0072 -0.1216  0.0262  11.00000  0.05    0.18
Q17   1   0.1575  0.6492  0.3989  11.00000  0.05    0.18
Q18   1   0.3001  0.4611  0.0049  11.00000  0.05    0.18
Q19   1   0.4231  0.3725 -0.0203  11.00000  0.05    0.17
Q20   1   0.1547 -0.1262 -0.0391  11.00000  0.05    0.17
Q21   1  -0.1861  0.5449  0.2002  11.00000  0.05    0.17
;

loop_
_symmetry_equiv_pos_site_id
_space_group_symop_operation_xyz
1 +X,+Y,+Z
2 -X,1/2+Y,-Z

loop_
_atom_site_label
_atom_site_type_symbol
_atom_site_fract_x
_atom_site_fract_y
_atom_site_fract_z
_atom_site_U_iso_or_equiv
_atom_site_adp_type
_atom_site_occupancy
_atom_site_site_symmetry_multiplicity
_atom_site_calc_flag
_atom_site_refinement_flags
S1 S 0.36562(8) 0.47080(9) 0.07953(6) 0.02199(19) Uani 1 2 d .
S2 S -0.01298(8) 0.33464(10) 0.27934(6) 0.0257(2) Uani 1 2 d .
N1 N -0.1255(3) 0.5824(3) 0.1939(2) 0.0197(6) Uani 1 2 d .
N30 N 0.4201(3) 0.3000(3) 0.24553(19) 0.0172(6) Uani 1 2 d .
C2 C 0.5635(3) 0.0796(4) 0.2413(2) 0.0183(7) Uani 1 2 d .
C3 C 0.2308(3) 0.5537(4) 0.2946(2) 0.0157(6) Uani 1 2 d .
C4 C 0.4427(3) 0.1758(4) 0.1831(2) 0.0180(7) Uani 1 2 d .
C5 C 0.6901(3) 0.1109(4) 0.2308(3) 0.0234(7) Uani 1 2 d .
C6 C 0.6640(3) -0.1258(4) 0.3490(3) 0.0223(7) Uani 1 2 d .
C7 C 0.2072(3) 0.8281(4) 0.3193(2) 0.0175(6) Uani 1 2 d .
C8 C 0.5520(3) -0.0400(4) 0.3003(2) 0.0198(6) Uani 1 2 d .
C9 C 0.3147(3) 0.0848(4) 0.1350(2) 0.0190(7) Uani 1 2 d .
C10 C -0.0173(3) 0.4976(4) 0.2201(2) 0.0184(7) Uani 1 2 d .
C11 C 0.2122(3) 0.6852(4) 0.3570(2) 0.0165(6) Uani 1 2 d .
C12 C 0.7889(3) -0.0947(4) 0.3372(3) 0.0251(7) Uani 1 2 d .
C13 C 0.1089(3) 0.5451(4) 0.1953(2) 0.0181(6) Uani 1 2 d .
C14 C 0.3249(3) -0.0395(4) 0.0785(2) 0.0234(7) Uani 1 2 d .
C15 C -0.1359(3) 0.7172(4) 0.1342(3) 0.0230(7) Uani 1 2 d .
C16 C 0.0746(3) 0.0406(4) 0.0915(2) 0.0240(7) Uani 1 2 d .
C17 C 0.4862(3) 0.5394(4) 0.3752(2) 0.0204(7) Uani 1 2 d .
C18 C 0.4779(3) 0.3931(4) 0.4269(2) 0.0215(7) Uani 1 2 d .
C19 C 0.1768(3) 0.9462(4) 0.3720(2) 0.0202(7) Uani 1 2 d .
C20 C 0.1883(3) 0.6644(4) 0.4503(2) 0.0213(7) Uani 1 2 d .
C21 C 0.3856(3) 0.4321(3) 0.2031(2) 0.0155(6) Uani 1 2 d .
C22 C 0.0860(4) -0.0814(4) 0.0361(2) 0.0272(8) Uani 1 2 d .
C23 C 0.1887(3) 0.1245(4) 0.1412(2) 0.0201(7) Uani 1 2 d .
C24 C 0.3698(3) 0.5547(4) 0.2741(2) 0.0168(6) Uani 1 2 d .
C25 C 0.4187(4) 0.2702(4) 0.3507(3) 0.0241(7) Uani 1 2 d .
C26 C -0.2510(3) 0.5363(4) 0.2128(3) 0.0265(7) Uani 1 2 d .
C27 C 0.8009(3) 0.0236(4) 0.2781(3) 0.0267(8) Uani 1 2 d .
C28 C 0.1526(3) 0.9227(4) 0.4654(3) 0.0245(8) Uani 1 2 d .
C29 C 0.2117(4) -0.1222(4) 0.0292(3) 0.0270(8) Uani 1 2 d .
C31 C 0.1593(3) 0.7828(4) 0.5041(3) 0.0250(8) Uani 1 2 d .
H3 H 0.22824 0.46385 0.33567 0.0189 Uiso 1 2 calc R
H4 H 0.46709 0.22046 0.12476 0.0216 Uiso 1 2 calc R
H5 H 0.70005 0.19258 0.19085 0.0280 Uiso 1 2 calc R
H6 H 0.65519 -0.20603 0.39059 0.0268 Uiso 1 2 calc R
H7 H 0.22492 0.84481 0.25643 0.0210 Uiso 1 2 calc R
H8 H 0.46639 -0.06362 0.30741 0.0238 Uiso 1 2 calc R
H12 H 0.86533 -0.15435 0.3694 0.0301 Uiso 1 2 calc R
H13A H 0.09344 0.64225 0.16151 0.0217 Uiso 1 2 calc R
H13B H 0.1286 0.47392 0.14747 0.0217 Uiso 1 2 calc R
H14 H 0.4107 -0.06757 0.0738 0.0281 Uiso 1 2 calc R
H15A H -0.22485 0.7621 0.12381 0.0276 Uiso 1 2 calc R
H15B H -0.06479 0.78569 0.17135 0.0276 Uiso 1 2 calc R
H15C H -0.12504 0.69415 0.0676 0.0276 Uiso 1 2 calc R
H16 H -0.01146 0.06808 0.0961 0.0288 Uiso 1 2 calc R
H17A H 0.5739 0.54613 0.36146 0.0245 Uiso 1 2 calc R
H17B H 0.48173 0.62073 0.4218 0.0245 Uiso 1 2 calc R
H18A H 0.56989 0.3645 0.47028 0.0258 Uiso 1 2 calc R
H18B H 0.4212 0.40548 0.47231 0.0258 Uiso 1 2 calc R
H19 H 0.17252 1.04257 0.34482 0.0243 Uiso 1 2 calc R
H20 H 0.19177 0.56824 0.4776 0.0255 Uiso 1 2 calc R
H22 H 0.0079 -0.13794 0.0025 0.0326 Uiso 1 2 calc R
H23 H 0.18007 0.20881 0.17931 0.0241 Uiso 1 2 calc R
H24 H 0.37988 0.65084 0.24227 0.0202 Uiso 1 2 calc R
H25A H 0.4706 0.17917 0.37546 0.0289 Uiso 1 2 calc R
H25B H 0.32406 0.2525 0.34881 0.0289 Uiso 1 2 calc R
H26A H -0.32006 0.61247 0.18851 0.0318 Uiso 1 2 calc R
H26B H -0.28329 0.44452 0.17616 0.0318 Uiso 1 2 calc R
H26C H -0.23315 0.52103 0.28649 0.0318 Uiso 1 2 calc R
H27 H 0.88623 0.04548 0.26985 0.0320 Uiso 1 2 calc R
H28 H 0.13162 1.00294 0.50184 0.0294 Uiso 1 2 calc R
H29 H 0.21972 -0.20646 -0.00916 0.0323 Uiso 1 2 calc R
H31 H 0.14414 0.76682 0.56798 0.0300 Uiso 1 2 calc R

loop_
_atom_site_aniso_label
_atom_site_aniso_U_11
_atom_site_aniso_U_22
_atom_site_aniso_U_33
_atom_site_aniso_U_12
_atom_site_aniso_U_13
_atom_site_aniso_U_23
S1 0.0271(4) 0.0217(4) 0.0188(4) 0.0027(3) 0.0095(3) 0.0025(3)
S2 0.0221(4) 0.0222(4) 0.0354(5) -0.0034(3) 0.0126(3) 0.0054(4)
N1 0.0159(13) 0.0221(15) 0.0215(13) -0.0026(11) 0.0065(11) -0.0030(11)
N30 0.0187(13) 0.0144(15) 0.0190(13) -0.0014(11) 0.0066(10) -0.0021(11)
C2 0.0163(15) 0.0165(17) 0.0213(15) 0.0007(13) 0.0047(12) -0.0057(13)
C3 0.0161(15) 0.0145(17) 0.0165(14) -0.0018(13) 0.0051(12) 0.0012(12)
C4 0.0223(16) 0.0134(17) 0.0192(16) 0.0009(13) 0.0079(13) 0.0009(12)
C5 0.0249(17) 0.0162(18) 0.0319(18) -0.0068(14) 0.0131(14) -0.0047(14)
C6 0.0253(16) 0.0187(19) 0.0224(16) -0.0012(13) 0.0066(13) -0.0033(13)
C7 0.0136(14) 0.0207(17) 0.0171(14) 0.0001(14) 0.0031(11) -0.0020(14)
C8 0.0172(14) 0.0208(17) 0.0216(15) -0.0040(14) 0.0063(12) -0.0040(14)
C9 0.0221(16) 0.0175(17) 0.0155(14) -0.0026(13) 0.0030(12) 0.0024(12)
C10 0.0196(15) 0.0185(18) 0.0162(14) -0.0060(13) 0.0041(12) -0.0062(12)
C11 0.0113(14) 0.0217(18) 0.0150(15) -0.0009(12) 0.0019(11) -0.0010(12)
C12 0.0193(16) 0.0213(18) 0.0315(18) 0.0009(14) 0.0035(13) -0.0098(15)
C13 0.0165(14) 0.0209(18) 0.0166(14) -0.0021(13) 0.0049(12) -0.0001(13)
C14 0.0270(16) 0.0222(18) 0.0197(14) 0.0010(16) 0.0053(12) -0.0008(14)
C15 0.0212(16) 0.0240(19) 0.0237(16) 0.0041(14) 0.0070(13) 0.0008(14)
C16 0.0211(16) 0.0276(19) 0.0212(16) -0.0031(14) 0.0034(13) 0.0095(14)
C17 0.0132(14) 0.0242(18) 0.0238(16) -0.0018(13) 0.0058(12) -0.0051(14)
C18 0.0175(15) 0.0240(19) 0.0211(16) 0.0017(14) 0.0032(12) 0.0007(14)
C19 0.0156(14) 0.0175(18) 0.0245(16) 0.0028(13) 0.0019(12) 0.0031(13)
C20 0.0187(16) 0.025(2) 0.0196(16) 0.0025(14) 0.0056(13) 0.0050(14)
C21 0.0101(13) 0.0150(17) 0.0207(15) -0.0039(11) 0.0040(11) -0.0014(12)
C22 0.0260(17) 0.032(2) 0.0174(16) -0.0081(15) -0.0027(13) 0.0073(14)
C23 0.0250(17) 0.0167(17) 0.0178(15) 0.0015(14) 0.0055(13) 0.0051(13)
C24 0.0166(14) 0.0148(17) 0.0201(15) -0.0013(12) 0.0072(12) 0.0009(13)
C25 0.0319(19) 0.0193(18) 0.0229(17) 0.0005(15) 0.0113(14) 0.0001(14)
C26 0.0196(16) 0.0265(19) 0.0362(19) -0.0005(15) 0.0126(14) -0.0033(16)
C27 0.0171(16) 0.0250(19) 0.040(2) -0.0032(14) 0.0119(14) -0.0060(16)
C28 0.0174(16) 0.029(2) 0.0254(17) 0.0048(14) 0.0042(13) -0.0073(14)
C29 0.038(2) 0.0220(19) 0.0163(15) -0.0007(15) 0.0021(14) 0.0011(13)
C31 0.0207(16) 0.036(2) 0.0193(16) 0.0039(14) 0.0077(13) -0.0016(14)

loop_
_atom_type_symbol
_atom_type_description
_atom_type_scat_dispersion_real
_atom_type_scat_dispersion_imag
_atom_type_scat_source
C C 0.0181 0.0091
;
International Tables for Crystallography
(Vol. C, Tables 4.2.6.8 and 6.1.1.4)
;
H H 0.0000 0.0000
;
International Tables for Crystallography
(Vol. C, Table 6.1.1.4)
;
N N 0.0311 0.0180
;
International Tables for Crystallography
(Vol. C, Tables 4.2.6.8 and 6.1.1.4)
;
S S 0.3331 0.5567
;
International Tables for Crystallography
(Vol. C, Tables 4.2.6.8 and 6.1.1.4)
;

loop_
_geom_angle_atom_site_label_1
_geom_angle_atom_site_label_2
_geom_angle_atom_site_label_3
_geom_angle
_geom_angle_publ_flag
C10 N1 C15 123.5(3) yes
C10 N1 C26 120.9(3) yes
C15 N1 C26 115.2(3) yes
C4 N30 C21 120.3(3) yes
C4 N30 C25 118.5(3) yes
C21 N30 C25 120.7(3) yes
C4 C2 C5 118.2(3) yes
C4 C2 C8 123.2(3) yes
C5 C2 C8 118.6(3) yes
C11 C3 C13 108.9(2) yes
C11 C3 C24 112.7(2) yes
C13 C3 C24 113.1(3) yes
N30 C4 C2 112.8(2) yes
N30 C4 C9 112.9(3) yes
C2 C4 C9 111.9(3) yes
C2 C5 C27 120.5(3) yes
C8 C6 C12 120.2(3) yes
C11 C7 C19 121.2(3) yes
C2 C8 C6 120.8(3) yes
C4 C9 C14 118.2(3) yes
C4 C9 C23 122.8(3) yes
C14 C9 C23 118.9(3) yes
S2 C10 N1 122.6(3) yes
S2 C10 C13 117.7(2) yes
N1 C10 C13 119.7(3) yes
C3 C11 C7 121.5(3) yes
C3 C11 C20 120.1(3) yes
C7 C11 C20 118.1(3) yes
C6 C12 C27 119.3(3) yes
C3 C13 C10 110.1(3) yes
C9 C14 C29 120.9(3) yes
C22 C16 C23 120.4(3) yes
C18 C17 C24 110.9(3) yes
C17 C18 C25 113.1(3) yes
C7 C19 C28 119.7(3) yes
C11 C20 C31 120.9(3) yes
S1 C21 N30 124.1(2) yes
S1 C21 C24 119.2(2) yes
N30 C21 C24 116.6(3) yes
C16 C22 C29 120.0(3) yes
C9 C23 C16 120.1(3) yes
C3 C24 C17 110.4(3) yes
C3 C24 C21 113.8(2) yes
C17 C24 C21 107.4(3) yes
N30 C25 C18 114.3(3) yes
C5 C27 C12 120.7(3) yes
C19 C28 C31 119.7(3) yes
C14 C29 C22 119.6(3) yes
C20 C31 C28 120.4(3) yes
C11 C3 H3 107.282 no
C13 C3 H3 107.280 no
C24 C3 H3 107.275 no
N30 C4 H4 106.195 no
C2 C4 H4 106.199 no
C9 C4 H4 106.198 no
C2 C5 H5 119.773 no
C27 C5 H5 119.776 no
C8 C6 H6 119.903 no
C12 C6 H6 119.916 no
C11 C7 H7 119.413 no
C19 C7 H7 119.404 no
C2 C8 H8 119.614 no
C6 C8 H8 119.617 no
C6 C12 H12 120.326 no
C27 C12 H12 120.335 no
C3 C13 H13A 109.633 no
C3 C13 H13B 109.642 no
C10 C13 H13A 109.630 no
C10 C13 H13B 109.636 no
H13A C13 H13B 108.156 no
C9 C14 H14 119.541 no
C29 C14 H14 119.553 no
N1 C15 H15A 109.472 no
N1 C15 H15B 109.475 no
N1 C15 H15C 109.466 no
H15A C15 H15B 109.474 no
H15A C15 H15C 109.468 no
H15B C15 H15C 109.472 no
C22 C16 H16 119.783 no
C23 C16 H16 119.785 no
C18 C17 H17A 109.461 no
C18 C17 H17B 109.459 no
C24 C17 H17A 109.453 no
C24 C17 H17B 109.461 no
H17A C17 H17B 108.050 no
C17 C18 H18A 108.969 no
C17 C18 H18B 108.966 no
C25 C18 H18A 108.973 no
C25 C18 H18B 108.969 no
H18A C18 H18B 107.765 no
C7 C19 H19 120.154 no
C28 C19 H19 120.155 no
C11 C20 H20 119.547 no
C31 C20 H20 119.558 no
C16 C22 H22 119.980 no
C29 C22 H22 119.975 no
C9 C23 H23 119.960 no
C16 C23 H23 119.962 no
C3 C24 H24 108.346 no
C17 C24 H24 108.346 no
C21 C24 H24 108.350 no
N30 C25 H25A 108.693 no
N30 C25 H25B 108.687 no
C18 C25 H25A 108.683 no
C18 C25 H25B 108.685 no
H25A C25 H25B 107.605 no
N1 C26 H26A 109.478 no
N1 C26 H26B 109.476 no
N1 C26 H26C 109.471 no
H26A C26 H26B 109.472 no
H26A C26 H26C 109.468 no
H26B C26 H26C 109.463 no
C5 C27 H27 119.655 no
C12 C27 H27 119.654 no
C19 C28 H28 120.155 no
C31 C28 H28 120.155 no
C14 C29 H29 120.182 no
C22 C29 H29 120.185 no
C20 C31 H31 119.801 no
C28 C31 H31 119.807 no

loop_
_geom_bond_atom_site_label_1
_geom_bond_atom_site_label_2
_geom_bond_distance
_geom_bond_publ_flag
S1 C21 1.682(3) yes
S2 C10 1.688(3) yes
N1 C10 1.319(4) yes
N1 C15 1.463(5) yes
N1 C26 1.469(5) yes
N30 C4 1.483(4) yes
N30 C21 1.337(4) yes
N30 C25 1.474(5) yes
C2 C4 1.535(4) yes
C2 C5 1.398(5) yes
C2 C8 1.386(5) yes
C3 C11 1.521(5) yes
C3 C13 1.545(4) yes
C3 C24 1.557(5) yes
C4 C9 1.531(4) yes
C5 C27 1.383(5) yes
C6 C8 1.389(4) yes
C6 C12 1.388(5) yes
C7 C11 1.397(5) yes
C7 C19 1.389(5) yes
C9 C14 1.397(5) yes
C9 C23 1.387(5) yes
C10 C13 1.518(5) yes
C11 C20 1.394(5) yes
C12 C27 1.379(5) yes
C14 C29 1.383(5) yes
C16 C22 1.374(5) yes
C16 C23 1.397(4) yes
C17 C18 1.526(5) yes
C17 C24 1.536(4) yes
C18 C25 1.526(5) yes
C19 C28 1.400(5) yes
C20 C31 1.394(5) yes
C21 C24 1.527(5) yes
C22 C29 1.391(5) yes
C28 C31 1.375(5) yes
C3 H3 1.000 no
C4 H4 1.000 no
C5 H5 0.950 no
C6 H6 0.950 no
C7 H7 0.950 no
C8 H8 0.950 no
C12 H12 0.950 no
C13 H13A 0.990 no
C13 H13B 0.990 no
C14 H14 0.950 no
C15 H15A 0.980 no
C15 H15B 0.980 no
C15 H15C 0.980 no
C16 H16 0.950 no
C17 H17A 0.990 no
C17 H17B 0.990 no
C18 H18A 0.990 no
C18 H18B 0.990 no
C19 H19 0.950 no
C20 H20 0.950 no
C22 H22 0.950 no
C23 H23 0.950 no
C24 H24 1.000 no
C25 H25A 0.990 no
C25 H25B 0.990 no
C26 H26A 0.980 no
C26 H26B 0.980 no
C26 H26C 0.980 no
C27 H27 0.950 no
C28 H28 0.950 no
C29 H29 0.950 no
C31 H31 0.950 no

loop_
_geom_contact_atom_site_label_1
_geom_contact_atom_site_label_2
_geom_contact_distance
_geom_contact_publ_flag
_geom_contact_site_symmetry_2
S1 C4 3.031(3) no .
S1 C13 3.576(4) no .
S2 C3 3.182(3) no .
S2 C26 2.986(4) no .
N1 C3 3.535(4) no .
N30 C3 3.242(4) no .
N30 C5 3.355(5) no .
N30 C8 3.378(4) no .
N30 C17 2.765(4) no .
N30 C23 2.871(4) no .
C2 C12 2.796(4) no .
C2 C14 2.977(4) no .
C2 C25 2.993(5) no .
C3 C18 3.020(4) no .
C3 C25 3.186(5) no .
C5 C6 2.765(5) no .
C7 C13 3.085(5) no .
C7 C24 3.181(5) no .
C7 C31 2.769(5) no .
C8 C9 3.004(4) no .
C8 C14 3.217(4) no .
C8 C25 3.317(5) no .
C8 C27 2.762(5) no .
C9 C21 3.318(4) no .
C9 C22 2.788(5) no .
C9 C25 3.285(5) no .
C10 C11 3.056(4) no .
C10 C20 3.556(4) no .
C11 C17 3.082(5) no .
C11 C28 2.806(5) no .
C13 C15 2.882(5) no .
C13 C20 3.511(4) no .
C13 C21 3.027(4) no .
C14 C16 2.763(5) no .
C18 C21 2.942(4) no .
C19 C20 2.774(5) no .
C21 C23 3.418(4) no .
C23 C25 3.383(4) no .
C23 C29 2.778(5) no .
C24 C25 2.786(5) no .
S2 C5 3.585(4) no 1_455
S2 C27 3.430(4) no 1_455
N1 C29 3.457(4) no 2_555
C5 S2 3.585(4) no 1_655
C7 C16 3.569(4) no 1_565
C10 C22 3.442(4) no 2_555
C10 C29 3.559(4) no 2_555
C12 C15 3.563(6) no 1_645
C13 C22 3.392(4) no 2_555
C15 C12 3.563(6) no 1_465
C15 C22 3.531(6) no 1_565
C16 C7 3.569(4) no 1_545
C19 C23 3.600(5) no 1_565
C22 C10 3.442(4) no 2_545
C22 C13 3.392(4) no 2_545
C22 C15 3.531(6) no 1_545
C23 C19 3.600(5) no 1_545
C27 S2 3.430(4) no 1_655
C29 N1 3.457(4) no 2_545
C29 C10 3.559(4) no 2_545
S1 H4 2.5097 no .
S1 H13B 2.8968 no .
S1 H24 2.7403 no .
S2 H3 2.6572 no .
S2 H13A 3.5830 no .
S2 H13B 2.9561 no .
S2 H16 3.5032 no .
S2 H20 3.5848 no .
S2 H23 2.9946 no .
S2 H25B 3.4141 no .
S2 H26B 2.9006 no .
S2 H26C 2.8777 no .
N1 H13A 2.5134 no .
N1 H13B 3.0702 no .
N30 H3 3.0491 no .
N30 H5 3.3723 no .
N30 H8 3.4196 no .
N30 H13B 3.3097 no .
N30 H17A 2.9207 no .
N30 H18A 3.0479 no .
N30 H18B 3.2577 no .
N30 H23 2.5150 no .
N30 H24 3.2243 no .
C2 H6 3.2669 no .
C2 H14 2.7075 no .
C2 H25A 2.5042 no .
C2 H27 3.2692 no .
C3 H7 2.7026 no .
C3 H17A 3.3947 no .
C3 H17B 2.7161 no .
C3 H18B 2.9456 no .
C3 H20 2.6733 no .
C3 H23 3.4860 no .
C3 H25B 2.9301 no .
C4 H5 2.6486 no .
C4 H8 2.7351 no .
C4 H14 2.6417 no .
C4 H23 2.7323 no .
C4 H25A 2.5671 no .
C4 H25B 2.9934 no .
C5 H4 2.5254 no .
C5 H8 3.2540 no .
C5 H12 3.2586 no .
C5 H14 3.4363 no .
C5 H25A 3.5210 no .
C6 H25A 3.5173 no .
C6 H27 3.2465 no .
C7 H3 3.3318 no .
C7 H13A 2.7133 no .
C7 H15B 2.9451 no .
C7 H17B 3.3445 no .
C7 H20 3.2549 no .
C7 H24 2.8547 no .
C7 H28 3.2695 no .
C8 H4 3.3017 no .
C8 H5 3.2534 no .
C8 H12 3.2658 no .
C8 H14 3.0060 no .
C8 H25A 2.5152 no .
C9 H8 2.7545 no .
C9 H16 3.2673 no .
C9 H25A 3.3048 no .
C9 H25B 3.2860 no .
C9 H29 3.2752 no .
C10 H3 2.5673 no .
C10 H15A 3.2297 no .
C10 H15B 2.7172 no .
C10 H15C 2.7172 no .
C10 H20 3.5822 no .
C10 H23 3.4906 no .
C10 H26A 3.2155 no .
C10 H26B 2.6836 no .
C10 H26C 2.6835 no .
C11 H13A 2.6099 no .
C11 H13B 3.3444 no .
C11 H15B 3.3214 no .
C11 H17B 2.7252 no .
C11 H18B 3.4026 no .
C11 H19 3.2821 no .
C11 H24 2.7107 no .
C11 H31 3.2785 no .
C12 H5 3.2545 no .
C12 H8 3.2611 no .
C13 H7 2.9991 no .
C13 H15B 2.7947 no .
C13 H15C 2.8575 no .
C13 H23 3.1780 no .
C13 H24 2.8543 no .
C14 H4 2.7602 no .
C14 H8 3.0339 no .
C14 H22 3.2558 no .
C14 H23 3.2591 no .
C15 H13A 2.3947 no .
C15 H13B 3.4937 no .
C15 H26A 2.4559 no .
C15 H26B 3.0686 no .
C15 H26C 3.1506 no .
C16 H29 3.2524 no .
C17 H3 2.6551 no .
C17 H25A 3.2886 no .
C17 H25B 3.0713 no .
C18 H3 2.5857 no .
C18 H24 3.3731 no .
C19 H15B 3.4220 no .
C19 H31 3.2586 no .
C20 H3 2.5316 no .
C20 H7 3.2535 no .
C20 H17B 3.2209 no .
C20 H18B 3.3275 no .
C20 H28 3.2617 no .
C21 H3 2.8202 no .
C21 H4 2.4842 no .
C21 H13A 3.4842 no .
C21 H13B 2.5670 no .
C21 H17A 2.6417 no .
C21 H17B 3.3327 no .
C21 H23 2.8949 no .
C21 H25A 3.2243 no .
C21 H25B 2.8117 no .
C22 H14 3.2543 no .
C22 H23 3.2594 no .
C23 H4 3.0995 no .
C23 H8 3.5150 no .
C23 H13B 3.2531 no .
C23 H14 3.2551 no .
C23 H22 3.2628 no .
C23 H25B 2.9932 no .
C24 H7 3.0162 no .
C24 H13A 2.9156 no .
C24 H13B 2.6690 no .
C24 H18A 3.3287 no .
C24 H18B 2.9391 no .
C24 H25B 3.0295 no .
C25 H3 2.6133 no .
C25 H4 3.3275 no .
C25 H8 3.1695 no .
C25 H17A 2.9677 no .
C25 H17B 3.3468 no .
C25 H23 2.8892 no .
C26 H15A 2.4533 no .
C26 H15B 3.1524 no .
C26 H15C 3.0675 no .
C27 H6 3.2468 no .
C28 H7 3.2665 no .
C28 H20 3.2552 no .
C29 H16 3.2523 no .
C31 H19 3.2572 no .
H3 H13A 2.8692 no .
H3 H13B 2.4673 no .
H3 H17A 3.5790 no .
H3 H17B 2.9047 no .
H3 H18A 3.5692 no .
H3 H18B 2.3388 no .
H3 H20 2.3060 no .
H3 H23 3.0983 no .
H3 H24 2.8829 no .
H3 H25A 3.5389 no .
H3 H25B 2.1509 no .
H4 H5 2.3189 no .
H4 H14 2.7338 no .
H4 H23 3.2994 no .
H4 H25A 3.4541 no .
H5 H27 2.3252 no .
H6 H8 2.3321 no .
H6 H12 2.3413 no .
H7 H13A 2.4212 no .
H7 H15B 2.9194 no .
H7 H17B 3.5582 no .
H7 H19 2.3322 no .
H7 H24 2.4412 no .
H8 H14 3.0780 no .
H8 H25A 2.3982 no .
H8 H25B 3.3691 no .
H12 H27 2.3291 no .
H13A H15A 3.3677 no .
H13A H15B 2.1391 no .
H13A H15C 2.2827 no .
H13A H24 2.8347 no .
H13B H15B 3.5563 no .
H13B H15C 3.2213 no .
H13B H23 2.4848 no .
H13B H24 2.9984 no .
H13B H25B 3.5117 no .
H14 H29 2.3295 no .
H15A H26A 2.0456 no .
H15A H26B 3.0897 no .
H15A H26C 3.1555 no .
H15B H26A 3.1606 no .
H15C H26A 3.0891 no .
H15C H26B 3.4139 no .
H16 H22 2.3208 no .
H16 H23 2.3434 no .
H17A H18A 2.2404 no .
H17A H18B 2.8292 no .
H17A H24 2.3644 no .
H17A H25A 3.5378 no .
H17B H18A 2.5218 no .
H17B H18B 2.2370 no .
H17B H20 3.3705 no .
H17B H24 2.3754 no .
H18A H25A 2.1851 no .
H18A H25B 2.7723 no .
H18B H20 2.8300 no .
H18B H25A 2.5927 no .
H18B H25B 2.1840 no .
H19 H28 2.3543 no .
H20 H31 2.3350 no .
H22 H29 2.3430 no .
H23 H25A 3.3696 no .
H23 H25B 2.3741 no .
H28 H31 2.3246 no .
S1 H15A 3.3172 no 2_545
S1 H26A 3.3945 no 1_655
S1 H26B 3.4795 no 1_655
S1 H29 3.3595 no 1_565
S2 H5 3.1279 no 1_455
S2 H19 3.2455 no 1_545
S2 H27 2.8251 no 1_455
S2 H31 2.9052 no 2_546
N1 H12 3.4256 no 1_465
N1 H29 3.5742 no 2_555
C5 H26B 3.1663 no 1_655
C5 H31 3.1060 no 2_646
C6 H17A 3.1552 no 1_545
C6 H17B 3.3354 no 1_545
C6 H18B 2.8741 no 2_646
C6 H20 2.9687 no 2_646
C6 H24 3.5085 no 1_545
C6 H26A 3.2886 no 1_645
C6 H26C 3.5813 no 1_645
C7 H8 2.9223 no 1_565
C7 H18A 3.1044 no 2_656
C8 H7 3.4271 no 1_545
C8 H18B 3.0890 no 2_646
C8 H20 3.5052 no 2_646
C8 H24 3.2996 no 1_545
C9 H7 3.0698 no 1_545
C9 H15C 3.0311 no 2_545
C10 H22 3.3289 no 2_555
C10 H29 3.5307 no 2_555
C11 H18A 3.1724 no 2_656
C12 H15A 3.1711 no 1_645
C12 H15B 3.2971 no 1_645
C12 H20 2.8993 no 2_646
C12 H26A 3.3364 no 1_645
C12 H26C 3.5655 no 1_645
C12 H31 3.5329 no 2_646
C13 H22 3.0946 no 2_555
C14 H7 3.1254 no 1_545
C14 H15C 3.2041 no 2_545
C14 H24 3.5438 no 1_545
C14 H26B 3.3913 no 2_545
C15 H12 3.4332 no 1_465
C15 H16 3.5512 no 1_565
C15 H22 2.9929 no 1_565
C15 H27 3.4951 no 1_465
C16 H7 2.9225 no 1_545
C16 H13A 3.4913 no 2_545
C16 H13B 3.3563 no 2_545
C16 H15B 3.1150 no 1_545
C16 H15C 2.7816 no 2_545
C16 H19 3.3053 no 1_545
C16 H22 3.2095 no 2_555
C16 H27 3.5853 no 1_455
C17 H6 2.8791 no 1_565
C17 H25A 3.5489 no 2_656
C17 H26C 3.5026 no 1_655
C18 H6 3.3463 no 2_656
C18 H8 3.5341 no 2_656
C18 H17B 3.1805 no 2_646
C19 H8 3.3970 no 1_565
C19 H12 3.3561 no 1_465
C19 H18A 2.9336 no 2_656
C19 H23 3.5776 no 1_565
C19 H25B 3.2480 no 1_565
C19 H27 3.0429 no 1_465
C20 H12 3.5920 no 1_465
C20 H18A 3.0200 no 2_656
C21 H26A 3.5354 no 1_655
C21 H26B 3.5784 no 1_655
C22 H7 2.9932 no 1_545
C22 H13A 3.0396 no 1_545
C22 H13A 3.4401 no 2_545
C22 H13B 2.8397 no 2_545
C22 H15B 3.0343 no 1_545
C22 H15C 3.1281 no 1_545
C22 H15C 2.9788 no 2_545
C23 H7 2.9627 no 1_545
C23 H15C 2.8076 no 2_545
C23 H19 2.9512 no 1_545
C23 H22 3.1997 no 2_555
C25 H17B 3.2669 no 2_646
C25 H19 3.2771 no 1_545
C26 H5 3.1740 no 1_455
C26 H12 3.5236 no 1_465
C26 H17A 3.1355 no 1_455
C27 H15A 3.1460 no 1_645
C27 H15B 3.1773 no 1_645
C27 H20 3.3584 no 2_646
C27 H31 2.9929 no 2_646
C28 H12 2.9470 no 1_465
C28 H17A 3.2815 no 2_656
C28 H18A 2.7909 no 2_656
C28 H26C 3.3669 no 2_556
C28 H27 3.3875 no 1_465
C29 H7 3.0965 no 1_545
C29 H13A 3.2911 no 1_545
C29 H15C 3.1859 no 2_545
C29 H24 3.5636 no 1_545
C29 H26B 3.1949 no 2_545
C31 H12 3.0903 no 1_465
C31 H18A 2.8259 no 2_656
C31 H26C 3.4923 no 2_556
H4 H15A 3.5714 no 2_545
H4 H26B 3.2031 no 1_655
H5 S2 3.1279 no 1_655
H5 C26 3.1740 no 1_655
H5 H26B 2.3173 no 1_655
H5 H26C 3.2566 no 1_655
H5 H29 3.0139 no 2_655
H5 H31 3.2703 no 2_646
H6 C17 2.8791 no 1_545
H6 C18 3.3463 no 2_646
H6 H17A 2.4019 no 1_545
H6 H17B 2.5335 no 1_545
H6 H18A 3.5151 no 2_646
H6 H18B 2.4806 no 2_646
H6 H20 3.2028 no 2_646
H6 H24 3.2235 no 1_545
H6 H25B 3.5394 no 2_646
H6 H26A 3.3112 no 1_645
H6 H26C 3.2604 no 1_645
H6 H28 3.4763 no 2_636
H7 C8 3.4271 no 1_565
H7 C9 3.0698 no 1_565
H7 C14 3.1254 no 1_565
H7 C16 2.9225 no 1_565
H7 C22 2.9932 no 1_565
H7 C23 2.9627 no 1_565
H7 C29 3.0965 no 1_565
H7 H8 2.5277 no 1_565
H7 H16 3.4119 no 1_565
H7 H22 3.5142 no 1_565
H7 H23 3.4707 no 1_565
H8 C7 2.9223 no 1_545
H8 C18 3.5341 no 2_646
H8 C19 3.3970 no 1_545
H8 H7 2.5277 no 1_545
H8 H17B 3.2592 no 1_545
H8 H18A 3.2599 no 2_646
H8 H18B 2.8960 no 2_646
H8 H19 3.3951 no 1_545
H8 H24 2.8078 no 1_545
H12 N1 3.4256 no 1_645
H12 C15 3.4332 no 1_645
H12 C19 3.3561 no 1_645
H12 C20 3.5920 no 1_645
H12 C26 3.5236 no 1_645
H12 C28 2.9470 no 1_645
H12 C31 3.0903 no 1_645
H12 H15A 3.2957 no 1_645
H12 H15B 3.0780 no 1_645
H12 H20 3.1105 no 2_646
H12 H26A 3.3775 no 1_645
H12 H26C 3.2211 no 1_645
H12 H28 3.1422 no 1_645
H12 H28 3.5862 no 2_636
H12 H31 3.3768 no 1_645
H13A C16 3.4913 no 2_555
H13A C22 3.0396 no 1_565
H13A C22 3.4401 no 2_555
H13A C29 3.2911 no 1_565
H13A H16 3.4380 no 2_555
H13A H22 2.8918 no 1_565
H13A H22 3.3505 no 2_555
H13A H29 3.3257 no 1_565
H13B C16 3.3563 no 2_555
H13B C22 2.8397 no 2_555
H13B H16 3.2960 no 2_555
H13B H22 2.3379 no 2_555
H14 H24 3.5383 no 1_545
H14 H26B 3.2723 no 2_545
H15A S1 3.3172 no 2_555
H15A C12 3.1711 no 1_465
H15A C27 3.1460 no 1_465
H15A H4 3.5714 no 2_555
H15A H12 3.2957 no 1_465
H15A H22 3.4641 no 1_565
H15A H27 3.2531 no 1_465
H15B C12 3.2971 no 1_465
H15B C16 3.1150 no 1_565
H15B C22 3.0343 no 1_565
H15B C27 3.1773 no 1_465
H15B H12 3.0780 no 1_465
H15B H16 2.8925 no 1_565
H15B H22 2.7460 no 1_565
H15B H27 2.8522 no 1_465
H15C C9 3.0311 no 2_555
H15C C14 3.2041 no 2_555
H15C C16 2.7816 no 2_555
H15C C22 3.1281 no 1_565
H15C C22 2.9788 no 2_555
H15C C23 2.8076 no 2_555
H15C C29 3.1859 no 2_555
H15C H16 3.5893 no 1_565
H15C H16 3.2249 no 2_555
H15C H22 2.4149 no 1_565
H15C H22 3.5096 no 2_555
H15C H23 3.2615 no 2_555
H16 C15 3.5512 no 1_545
H16 H7 3.4119 no 1_545
H16 H13A 3.4380 no 2_545
H16 H13B 3.2960 no 2_545
H16 H15B 2.8925 no 1_545
H16 H15C 3.5893 no 1_545
H16 H15C 3.2249 no 2_545
H16 H19 3.3601 no 1_545
H16 H22 3.0089 no 2_555
H16 H27 2.9101 no 1_455
H16 H29 2.9529 no 2_555
H17A C6 3.1552 no 1_565
H17A C26 3.1355 no 1_655
H17A C28 3.2815 no 2_646
H17A H6 2.4019 no 1_565
H17A H26A 2.9790 no 1_655
H17A H26B 3.4526 no 1_655
H17A H26C 2.5371 no 1_655
H17A H28 3.0742 no 2_646
H17B C6 3.3354 no 1_565
H17B C18 3.1805 no 2_656
H17B C25 3.2669 no 2_656
H17B H6 2.5335 no 1_565
H17B H8 3.2592 no 1_565
H17B H18A 2.8155 no 2_656
H17B H18B 2.9925 no 2_656
H17B H25A 2.7246 no 2_656
H17B H25B 3.3855 no 2_656
H18A C7 3.1044 no 2_646
H18A C11 3.1724 no 2_646
H18A C19 2.9336 no 2_646
H18A C20 3.0200 no 2_646
H18A C28 2.7909 no 2_646
H18A C31 2.8259 no 2_646
H18A H6 3.5151 no 2_656
H18A H8 3.2599 no 2_656
H18A H17B 2.8155 no 2_646
H18A H19 3.4633 no 2_646
H18A H20 3.5831 no 2_646
H18A H28 3.2601 no 2_646
H18A H31 3.3007 no 2_646
H18B C6 2.8741 no 2_656
H18B C8 3.0890 no 2_656
H18B H6 2.4806 no 2_656
H18B H8 2.8960 no 2_656
H18B H17B 2.9925 no 2_646
H18B H25A 3.2236 no 2_656
H19 S2 3.2455 no 1_565
H19 C16 3.3053 no 1_565
H19 C23 2.9512 no 1_565
H19 C25 3.2771 no 1_565
H19 H8 3.3951 no 1_565
H19 H16 3.3601 no 1_565
H19 H18A 3.4633 no 2_656
H19 H23 2.7547 no 1_565
H19 H25A 3.2431 no 1_565
H19 H25B 2.4690 no 1_565
H19 H27 2.8284 no 1_465
H20 C6 2.9687 no 2_656
H20 C8 3.5052 no 2_656
H20 C12 2.8993 no 2_656
H20 C27 3.3584 no 2_656
H20 H6 3.2028 no 2_656
H20 H12 3.1105 no 2_656
H20 H18A 3.5831 no 2_656
H20 H28 3.5128 no 2_546
H22 C10 3.3289 no 2_545
H22 C13 3.0946 no 2_545
H22 C15 2.9929 no 1_545
H22 C16 3.2095 no 2_545
H22 C23 3.1997 no 2_545
H22 H7 3.5142 no 1_545
H22 H13A 2.8918 no 1_545
H22 H13A 3.3505 no 2_545
H22 H13B 2.3379 no 2_545
H22 H15A 3.4641 no 1_545
H22 H15B 2.7460 no 1_545
H22 H15C 2.4149 no 1_545
H22 H15C 3.5096 no 2_545
H22 H16 3.0089 no 2_545
H22 H23 2.9915 no 2_545
H23 C19 3.5776 no 1_545
H23 H7 3.4707 no 1_545
H23 H15C 3.2615 no 2_545
H23 H19 2.7547 no 1_545
H23 H22 2.9915 no 2_555
H24 C6 3.5085 no 1_565
H24 C8 3.2996 no 1_565
H24 C14 3.5438 no 1_565
H24 C29 3.5636 no 1_565
H24 H6 3.2235 no 1_565
H24 H8 2.8078 no 1_565
H24 H14 3.5383 no 1_565
H24 H26A 3.4426 no 1_655
H24 H29 3.5765 no 1_565
H25A C17 3.5489 no 2_646
H25A H17B 2.7246 no 2_646
H25A H18B 3.2236 no 2_646
H25A H19 3.2431 no 1_545
H25B C19 3.2480 no 1_545
H25B H6 3.5394 no 2_656
H25B H17B 3.3855 no 2_646
H25B H19 2.4690 no 1_545
H26A S1 3.3945 no 1_455
H26A C6 3.2886 no 1_465
H26A C12 3.3364 no 1_465
H26A C21 3.5354 no 1_455
H26A H6 3.3112 no 1_465
H26A H12 3.3775 no 1_465
H26A H17A 2.9790 no 1_455
H26A H24 3.4426 no 1_455
H26B S1 3.4795 no 1_455
H26B C5 3.1663 no 1_455
H26B C14 3.3913 no 2_555
H26B C21 3.5784 no 1_455
H26B C29 3.1949 no 2_555
H26B H4 3.2031 no 1_455
H26B H5 2.3173 no 1_455
H26B H14 3.2723 no 2_555
H26B H17A 3.4526 no 1_455
H26B H29 2.9241 no 2_555
H26C C6 3.5813 no 1_465
H26C C12 3.5655 no 1_465
H26C C17 3.5026 no 1_455
H26C C28 3.3669 no 2_546
H26C C31 3.4923 no 2_546
H26C H5 3.2566 no 1_455
H26C H6 3.2604 no 1_465
H26C H12 3.2211 no 1_465
H26C H17A 2.5371 no 1_455
H26C H28 2.7702 no 2_546
H26C H31 3.0111 no 2_546
H27 S2 2.8251 no 1_655
H27 C15 3.4951 no 1_645
H27 C16 3.5853 no 1_655
H27 C19 3.0429 no 1_645
H27 C28 3.3875 no 1_645
H27 H15A 3.2531 no 1_645
H27 H15B 2.8522 no 1_645
H27 H16 2.9101 no 1_655
H27 H19 2.8284 no 1_645
H27 H28 3.4231 no 1_645
H27 H31 3.0952 no 2_646
H28 H6 3.4763 no 2_666
H28 H12 3.1422 no 1_465
H28 H12 3.5862 no 2_666
H28 H17A 3.0741 no 2_656
H28 H18A 3.2601 no 2_656
H28 H20 3.5128 no 2_556
H28 H26C 2.7702 no 2_556
H28 H27 3.4231 no 1_465
H29 S1 3.3595 no 1_545
H29 N1 3.5742 no 2_545
H29 C10 3.5307 no 2_545
H29 H5 3.0139 no 2_645
H29 H13A 3.3257 no 1_545
H29 H16 2.9529 no 2_545
H29 H24 3.5765 no 1_545
H29 H26B 2.9241 no 2_545
H31 S2 2.9052 no 2_556
H31 C5 3.1060 no 2_656
H31 C12 3.5329 no 2_656
H31 C27 2.9929 no 2_656
H31 H5 3.2703 no 2_656
H31 H12 3.3768 no 1_465
H31 H18A 3.3007 no 2_656
H31 H26C 3.0111 no 2_556
H31 H27 3.0952 no 2_656

loop_
_geom_torsion_atom_site_label_1
_geom_torsion_atom_site_label_2
_geom_torsion_atom_site_label_3
_geom_torsion_atom_site_label_4
_geom_torsion
_geom_torsion_publ_flag
C15 N1 C10 S2 -174.2(2) no
C15 N1 C10 C13 4.8(4) no
C26 N1 C10 S2 -1.7(4) no
C26 N1 C10 C13 177.3(2) no
C4 N30 C21 S1 -0.3(4) no
C4 N30 C21 C24 -177.7(2) no
C21 N30 C4 C2 140.1(3) no
C21 N30 C4 C9 -91.8(3) no
C4 N30 C25 C18 145.3(2) no
C25 N30 C4 C2 -47.9(4) no
C25 N30 C4 C9 80.2(3) no
C21 N30 C25 C18 -42.7(4) no
C25 N30 C21 S1 -172.2(2) no
C25 N30 C21 C24 10.5(4) no
C4 C2 C5 C27 -177.2(3) no
C5 C2 C4 N30 -93.3(4) no
C5 C2 C4 C9 138.1(3) no
C4 C2 C8 C6 178.1(3) no
C8 C2 C4 N30 89.4(4) no
C8 C2 C4 C9 -39.2(4) no
C5 C2 C8 C6 0.9(5) no
C8 C2 C5 C27 0.2(5) no
C11 C3 C13 C10 -71.3(3) no
C13 C3 C11 C7 -62.4(3) no
C13 C3 C11 C20 112.2(3) no
C11 C3 C24 C17 64.7(3) no
C11 C3 C24 C21 -174.4(2) no
C24 C3 C11 C7 63.9(3) no
C24 C3 C11 C20 -121.5(3) no
C13 C3 C24 C17 -171.3(2) no
C13 C3 C24 C21 -50.4(3) no
C24 C3 C13 C10 162.6(2) no
N30 C4 C9 C14 -177.0(2) no
N30 C4 C9 C23 6.1(4) no
C2 C4 C9 C14 -48.4(4) no
C2 C4 C9 C23 134.7(3) no
C2 C5 C27 C12 -0.6(5) no
C8 C6 C12 C27 1.2(5) no
C12 C6 C8 C2 -1.6(5) no
C11 C7 C19 C28 0.9(4) no
C19 C7 C11 C3 173.5(2) no
C19 C7 C11 C20 -1.2(4) no
C4 C9 C14 C29 -177.0(3) no
C4 C9 C23 C16 176.9(3) no
C14 C9 C23 C16 0.1(5) no
C23 C9 C14 C29 0.0(5) no
S2 C10 C13 C3 -58.8(3) no
N1 C10 C13 C3 122.2(3) no
C3 C11 C20 C31 -174.3(2) no
C7 C11 C20 C31 0.4(4) no
C6 C12 C27 C5 -0.1(5) no
C9 C14 C29 C22 -0.1(5) no
C22 C16 C23 C9 -0.1(5) no
C23 C16 C22 C29 0.0(5) no
C18 C17 C24 C3 62.5(3) no
C18 C17 C24 C21 -62.2(3) no
C24 C17 C18 C25 32.1(4) no
C17 C18 C25 N30 17.9(4) no
C7 C19 C28 C31 0.1(4) no
C11 C20 C31 C28 0.6(4) no
S1 C21 C24 C3 101.5(3) no
S1 C21 C24 C17 -136.0(2) no
N30 C21 C24 C3 -81.0(3) no
N30 C21 C24 C17 41.5(3) no
C16 C22 C29 C14 0.1(5) no
C19 C28 C31 C20 -0.9(4) no
